data_4060906
loop_
_publ_author_name
'Liang, Lan-Chang'
'Chien, Pin-Shu'
'Lin, Jia-Ming'
'Huang, Mei-Hui'
'Huang, Yu-Lun'
'Liao, Ju-Hsiou'

_publ_section_title
;
 Amido Pincer Complexes of Nickel(II): Synthesis, Structure, and Reactivity
;
_journal_coden_ASTM ORGND7
_journal_issue 6
_journal_name_full Organometallics
_journal_page_first 1399
_journal_page_last 1411
_journal_paper_doi 10.1021/om050943a
_journal_volume 25
_journal_year 2006
_chemical_formula_moiety 'C25 H28 N1 Ni1 P2'
_chemical_formula_sum 'C25 H39 N Ni P2'
_chemical_formula_weight 474.22
_space_group_IT_number 14
_symmetry_cell_setting monoclinic
_symmetry_space_group_name_Hall '-P 2ybc'
_symmetry_space_group_name_H-M 'P 1 21/c 1'
_cell_angle_alpha 90.00
_cell_angle_beta 96.0020(10)
_cell_angle_gamma 90.00
_cell_formula_units_Z 4
_cell_length_a 12.2610(3)
_cell_length_b 9.9350(2)
_cell_length_c 20.7080(7)
_cell_measurement_temperature 200(2)
_cell_volume 2508.68(12)
_exptl_crystal_density_diffrn 1.256
_cod_duplicate_entry 4074860
_cod_original_sg_symbol_H-M 'P 21/c'
_cod_database_code 4060906

loop_
_symmetry_equiv_pos_as_xyz
'x, y, z'
'-x, y+1/2, -z+1/2'
'-x, -y, -z'
'x, -y-1/2, z-1/2'

loop_
_atom_site_label
_atom_site_type_symbol
_atom_site_fract_x
_atom_site_fract_y
_atom_site_fract_z
_atom_site_U_iso_or_equiv
_atom_site_adp_type
_atom_site_occupancy
_atom_site_symmetry_multiplicity
_atom_site_calc_flag
_atom_site_refinement_flags
_atom_site_disorder_assembly
_atom_site_disorder_group
Ni1 Ni 0.23691(4) 0.09324(5) 0.40212(3) 0.0292(2) Uani 1 1 d . . .
P1 P 0.23846(9) -0.08431(11) 0.46405(6) 0.0296(3) Uani 1 1 d . . .
P2 P 0.22079(9) 0.23658(10) 0.32356(6) 0.0281(3) Uani 1 1 d . . .
N1 N 0.2951(3) -0.0288(3) 0.34078(17) 0.0282(8) Uani 1 1 d . . .
C1 C 0.3915(4) -0.0191(5) 0.5676(3) 0.0513(14) Uani 1 1 d . . .
H1A H 0.4133 -0.0248 0.6134 0.062 Uiso 1 1 d R . .
H1B H 0.3833 0.0737 0.5551 0.062 Uiso 1 1 d R . .
H1C H 0.4465 -0.0603 0.5443 0.062 Uiso 1 1 d R . .
C2 C 0.1932(5) -0.0345(6) 0.5912(2) 0.0581(15) Uani 1 1 d . . .
H2A H 0.2167 -0.0393 0.6368 0.070 Uiso 1 1 d R . .
H2B H 0.1267 -0.0851 0.5818 0.070 Uiso 1 1 d R . .
H2C H 0.1804 0.0578 0.5788 0.070 Uiso 1 1 d R . .
C3 C 0.2817(4) -0.0908(4) 0.5517(2) 0.0401(12) Uani 1 1 d . . .
H3 H 0.2933 -0.1837 0.5632 0.048 Uiso 1 1 d R . .
C4 C 0.1072(3) -0.1778(4) 0.4535(2) 0.0362(11) Uani 1 1 d . . .
H4 H 0.0563 -0.1236 0.4743 0.043 Uiso 1 1 d R . .
C5 C 0.0664(4) -0.1860(5) 0.3817(3) 0.0506(14) Uani 1 1 d . . .
H5A H -0.0019 -0.2341 0.3763 0.061 Uiso 1 1 d R . .
H5B H 0.1197 -0.2325 0.3593 0.061 Uiso 1 1 d R . .
H5C H 0.0557 -0.0969 0.3643 0.061 Uiso 1 1 d R . .
C6 C 0.1115(4) -0.3172(5) 0.4845(3) 0.0502(14) Uani 1 1 d . . .
H6A H 0.0406 -0.3586 0.4774 0.060 Uiso 1 1 d R . .
H6B H 0.1332 -0.3108 0.5303 0.060 Uiso 1 1 d R . .
H6C H 0.1639 -0.3707 0.4645 0.060 Uiso 1 1 d R . .
C7 C 0.3368(3) -0.1866(4) 0.4274(2) 0.0307(10) Uani 1 1 d . . .
C8 C 0.3975(4) -0.2934(4) 0.4563(3) 0.0442(12) Uani 1 1 d . . .
H8 H 0.3838 -0.3237 0.4988 0.053 Uiso 1 1 d R . .
C9 C 0.4784(4) -0.3555(5) 0.4251(3) 0.0495(14) Uani 1 1 d . . .
H9 H 0.5197 -0.4294 0.4449 0.059 Uiso 1 1 d R . .
C10 C 0.4986(4) -0.3084(5) 0.3648(3) 0.0457(13) Uani 1 1 d . . .
H10 H 0.5541 -0.3496 0.3419 0.055 Uiso 1 1 d R . .
C11 C 0.4391(3) -0.2037(4) 0.3341(2) 0.0348(11) Uani 1 1 d . . .
H11 H 0.4554 -0.1730 0.2922 0.042 Uiso 1 1 d R . .
C12 C 0.3560(3) -0.1405(4) 0.3652(2) 0.0316(11) Uani 1 1 d . . .
C13 C 0.2764(3) -0.0023(4) 0.2746(2) 0.0282(10) Uani 1 1 d . . .
C14 C 0.2817(3) -0.0979(4) 0.2238(2) 0.0344(11) Uani 1 1 d . . .
H14 H 0.3050 -0.1880 0.2350 0.041 Uiso 1 1 d R . .
C15 C 0.2576(3) -0.0608(5) 0.1593(2) 0.0390(12) Uani 1 1 d . . .
H15 H 0.2613 -0.1298 0.1272 0.047 Uiso 1 1 d R . .
C16 C 0.2264(3) 0.0676(5) 0.1416(2) 0.0388(12) Uani 1 1 d . . .
H16 H 0.2108 0.0918 0.0967 0.047 Uiso 1 1 d R . .
C17 C 0.2176(3) 0.1609(4) 0.1904(2) 0.0327(11) Uani 1 1 d . . .
H17 H 0.1957 0.2512 0.1787 0.039 Uiso 1 1 d R . .
C18 C 0.2414(3) 0.1291(4) 0.2549(2) 0.0281(10) Uani 1 1 d . . .
C19 C 0.0879(4) 0.3176(4) 0.2989(2) 0.0400(12) Uani 1 1 d . . .
H19 H 0.0904 0.3505 0.2555 0.048 Uiso 1 1 d R . .
C20 C -0.0031(4) 0.2135(5) 0.2971(3) 0.0553(15) Uani 1 1 d . . .
H20A H -0.0730 0.2542 0.2842 0.066 Uiso 1 1 d R . .
H20B H -0.0033 0.1753 0.3396 0.066 Uiso 1 1 d R . .
H20C H 0.0105 0.1440 0.2667 0.066 Uiso 1 1 d R . .
C21 C 0.0640(4) 0.4369(5) 0.3426(3) 0.0582(15) Uani 1 1 d . . .
H21A H -0.0055 0.4763 0.3276 0.070 Uiso 1 1 d R . .
H21B H 0.1206 0.5036 0.3420 0.070 Uiso 1 1 d R . .
H21C H 0.0621 0.4041 0.3860 0.070 Uiso 1 1 d R . .
C22 C 0.3270(4) 0.3693(4) 0.3268(2) 0.0373(11) Uani 1 1 d . . .
H22 H 0.3140 0.4268 0.3624 0.045 Uiso 1 1 d R . .
C23 C 0.4380(4) 0.3042(5) 0.3448(3) 0.0493(14) Uani 1 1 d . . .
H23A H 0.4936 0.3725 0.3469 0.059 Uiso 1 1 d R . .
H23B H 0.4506 0.2403 0.3116 0.059 Uiso 1 1 d R . .
H23C H 0.4406 0.2590 0.3859 0.059 Uiso 1 1 d R . .
C24 C 0.3237(4) 0.4541(5) 0.2649(3) 0.0519(14) Uani 1 1 d . . .
H24A H 0.3808 0.5206 0.2697 0.062 Uiso 1 1 d R . .
H24B H 0.2539 0.4979 0.2569 0.062 Uiso 1 1 d R . .
H24C H 0.3348 0.3962 0.2291 0.062 Uiso 1 1 d R . .
C25 C 0.1942(5) 0.2234(4) 0.4664(2) 0.0500(14) Uani 1 1 d . . .
H25A H 0.1951 0.1806 0.5081 0.060 Uiso 1 1 d R . .
H25B H 0.1217 0.2559 0.4530 0.060 Uiso 1 1 d R . .
H25C H 0.2448 0.2975 0.4695 0.060 Uiso 1 1 d R . .

loop_
_atom_site_aniso_label
_atom_site_aniso_U_11
_atom_site_aniso_U_22
_atom_site_aniso_U_33
_atom_site_aniso_U_23
_atom_site_aniso_U_13
_atom_site_aniso_U_12
Ni1 0.0358(4) 0.0278(3) 0.0246(4) 0.0007(2) 0.0061(2) 0.0052(2)
P1 0.0324(6) 0.0307(6) 0.0254(7) 0.0023(5) 0.0019(5) -0.0019(5)
P2 0.0316(6) 0.0269(6) 0.0262(7) 0.0006(5) 0.0049(5) 0.0038(5)
N1 0.0335(19) 0.0242(17) 0.027(2) -0.0004(16) 0.0044(16) 0.0053(15)
C1 0.059(3) 0.050(3) 0.042(3) 0.000(3) -0.012(3) -0.009(3)
C2 0.078(4) 0.072(3) 0.025(3) 0.000(3) 0.007(3) -0.013(3)
C3 0.050(3) 0.039(3) 0.030(3) 0.006(2) -0.002(2) -0.005(2)
C4 0.034(2) 0.042(3) 0.032(3) -0.005(2) 0.001(2) -0.007(2)
C5 0.043(3) 0.049(3) 0.057(4) -0.003(3) -0.006(3) -0.009(2)
C6 0.052(3) 0.048(3) 0.050(4) 0.007(3) 0.001(3) -0.016(2)
C7 0.031(2) 0.026(2) 0.034(3) 0.004(2) 0.001(2) 0.0008(18)
C8 0.045(3) 0.041(3) 0.046(3) 0.009(2) 0.001(2) 0.004(2)
C9 0.042(3) 0.040(3) 0.065(4) 0.002(3) -0.006(3) 0.013(2)
C10 0.031(2) 0.040(3) 0.066(4) -0.011(3) 0.004(3) 0.006(2)
C11 0.033(2) 0.033(2) 0.039(3) -0.005(2) 0.004(2) 0.004(2)
C12 0.028(2) 0.026(2) 0.040(3) -0.005(2) -0.001(2) -0.0031(18)
C13 0.0189(19) 0.031(2) 0.036(3) -0.004(2) 0.0061(18) -0.0017(17)
C14 0.032(2) 0.035(2) 0.036(3) -0.013(2) 0.005(2) 0.000(2)
C15 0.032(2) 0.052(3) 0.034(3) -0.016(2) 0.007(2) -0.006(2)
C16 0.028(2) 0.059(3) 0.030(3) 0.001(2) 0.004(2) -0.007(2)
C17 0.030(2) 0.039(2) 0.029(3) 0.002(2) 0.002(2) 0.0000(19)
C18 0.028(2) 0.029(2) 0.028(3) -0.003(2) 0.0057(19) -0.0030(18)
C19 0.038(2) 0.043(3) 0.040(3) 0.007(2) 0.009(2) 0.009(2)
C20 0.035(3) 0.062(3) 0.069(4) 0.002(3) 0.003(3) 0.008(2)
C21 0.059(3) 0.050(3) 0.066(4) 0.000(3) 0.008(3) 0.030(3)
C22 0.042(3) 0.035(2) 0.035(3) -0.003(2) 0.003(2) -0.005(2)
C23 0.033(3) 0.056(3) 0.058(4) 0.003(3) 0.000(2) -0.008(2)
C24 0.061(3) 0.046(3) 0.047(3) 0.005(3) -0.002(3) -0.013(3)
C25 0.087(4) 0.039(3) 0.025(3) 0.003(2) 0.009(3) 0.025(3)
